data_7034144
loop_
_publ_author_name
'Jia, Jianhua'
'Cui, Mengchao'
'Dai, Jiapei'
'Liu, Boli'

_publ_section_title
;
 2-Phenylbenzothiazole conjugated with cyclopentadienyl tricarbonyl
 [CpM(CO)3] (M = Re, (99m)Tc) complexes as potential imaging probes for
 \b-amyloid plaques.
;
_journal_issue 14
_journal_name_full 'Dalton transactions (Cambridge, England : 2003)'
_journal_page_first 6406
_journal_page_last 6415
_journal_paper_doi 10.1039/c5dt00023h
_journal_volume 44
_journal_year 2015
_chemical_formula_sum 'C30 H30 Cl2 N3 O5 Re S'
_chemical_formula_weight 801.74
_chemical_name_systematic
; 
 ? 
;
_space_group_IT_number 2
_symmetry_cell_setting triclinic
_symmetry_space_group_name_Hall '-P 1'
_symmetry_space_group_name_H-M 'P -1'
_atom_sites_solution_hydrogens geom
_atom_sites_solution_primary direct
_atom_sites_solution_secondary difmap
_audit_creation_method SHELXL-97
_audit_update_record
;
2015-02-08 deposited with the CCDC.
2015-02-20 downloaded from the CCDC.
;
_cell_angle_alpha 100.455(3)
_cell_angle_beta 90.162(2)
_cell_angle_gamma 101.805(2)
_cell_formula_units_Z 2
_cell_length_a 7.8257(13)
_cell_length_b 13.264(2)
_cell_length_c 15.137(3)
_cell_measurement_reflns_used 6259
_cell_measurement_temperature 153(2)
_cell_measurement_theta_max 31.502
_cell_measurement_theta_min 2.288
_cell_volume 1511.2(5)
_computing_cell_refinement 'CrystalClear (Rigaku Inc., 2008)'
_computing_data_collection 'CrystalClear (Rigaku Inc., 2008)'
_computing_data_reduction 'CrystalClear (Rigaku Inc., 2008)'
_computing_structure_refinement 'SHELXL-97 (Sheldrick, 1997)'
_computing_structure_solution 'SHELXS-97 (Sheldrick, 1990)'
_diffrn_ambient_temperature 153(2)
_diffrn_detector_area_resol_mean 28.5714
_diffrn_measured_fraction_theta_full 0.982
_diffrn_measured_fraction_theta_max 0.982
_diffrn_measurement_device_type AFC10/Saturn724+
_diffrn_measurement_method 'phi and omega scans'
_diffrn_radiation_monochromator graphite
_diffrn_radiation_source 'Rotating Anode'
_diffrn_radiation_type MoK\a
_diffrn_radiation_wavelength 0.71073
_diffrn_reflns_av_R_equivalents 0.0438
_diffrn_reflns_av_sigmaI/netI 0.0676
_diffrn_reflns_limit_h_max 11
_diffrn_reflns_limit_h_min -11
_diffrn_reflns_limit_k_max 18
_diffrn_reflns_limit_k_min -19
_diffrn_reflns_limit_l_max 22
_diffrn_reflns_limit_l_min -21
_diffrn_reflns_number 22771
_diffrn_reflns_theta_full 31.51
_diffrn_reflns_theta_max 31.51
_diffrn_reflns_theta_min 2.29
_diffrn_standards_decay_% 0
_diffrn_standards_interval_count 0
_diffrn_standards_interval_time 0
_diffrn_standards_number 0
_exptl_absorpt_coefficient_mu 4.311
_exptl_absorpt_correction_T_max 0.7523
_exptl_absorpt_correction_T_min 0.4793
_exptl_absorpt_correction_type multi-scan
_exptl_crystal_colour Colorless
_exptl_crystal_density_diffrn 1.762
_exptl_crystal_density_method 'not measured'
_exptl_crystal_description Prism
_exptl_crystal_F_000 792
_exptl_crystal_size_max 0.20
_exptl_crystal_size_mid 0.18
_exptl_crystal_size_min 0.07
_refine_diff_density_max 1.617
_refine_diff_density_min -2.500
_refine_diff_density_rms 0.185
_refine_ls_extinction_coef 0.0021(4)
_refine_ls_extinction_expression Fc^*^=kFc[1+0.001xFc^2^\l^3^/sin(2\q)]^-1/4^
_refine_ls_extinction_method SHELXL
_refine_ls_goodness_of_fit_ref 0.999
_refine_ls_hydrogen_treatment mixed
_refine_ls_matrix_type full
_refine_ls_number_parameters 386
_refine_ls_number_reflns 9891
_refine_ls_number_restraints 0
_refine_ls_restrained_S_all 0.999
_refine_ls_R_factor_all 0.0521
_refine_ls_R_factor_gt 0.0463
_refine_ls_shift/su_max 0.001
_refine_ls_shift/su_mean 0.000
_refine_ls_structure_factor_coef Fsqd
_refine_ls_weighting_details 'calc w=1/[\s^2^(Fo^2^)+(0.0519P)^2^+1.3600P] where P=(Fo^2^+2Fc^2^)/3'
_refine_ls_weighting_scheme calc
_refine_ls_wR_factor_gt 0.1019
_refine_ls_wR_factor_ref 0.1065
_reflns_number_gt 9014
_reflns_number_total 9891
_reflns_threshold_expression >2sigma(I)
_cod_data_source_file c5dt00023h2.cif
_cod_data_source_block bo2831
_cod_depositor_comments
;
The following automatic conversions were performed:

'_symmetry_cell_setting' value 'Triclinic' changed to 'triclinic'
according to
/usr/data/users/saulius/crontab/automatic-downloads/rss-feeds/RSC/lib/dictionaries/cif_core.dic
dictionary named 'cif_core.dic' version 2.4.2 from 2011-04-26.

Automatic conversion script
Id: cif_fix_values 3008 2015-01-20 13:52:24Z robertas 

 Adding full bibliography for 7034144.cif.

The following automatic conversions were performed:

'_exptl_absorpt_correction_type' value 'Multi-scans' was replaced
with the value 'multi-scan' as specified in the replacement file
'src/cod-tools/trunk/data/replacement-values/replacement_values.lst'.

Automatic conversion script
Id: cif_fix_values 5376 2017-05-30 11:51:03Z andrius 
;
_cod_original_sg_symbol_H-M P-1
_cod_original_formula_sum 'C15 H15 Cl N1.50 O2.50 Re0.50 S0.50'
_cod_database_code 7034144

loop_
_symmetry_equiv_pos_as_xyz
'x, y, z'
'-x, -y, -z'

loop_
_atom_site_label
_atom_site_type_symbol
_atom_site_fract_x
_atom_site_fract_y
_atom_site_fract_z
_atom_site_U_iso_or_equiv
_atom_site_adp_type
_atom_site_occupancy
_atom_site_symmetry_multiplicity
_atom_site_calc_flag
_atom_site_refinement_flags
Re1 Re 0.926597(18) 0.276298(11) -0.021637(10) 0.02050(6) Uani 1 1 d .
S1 S 1.00842(14) 0.83614(8) 0.56351(6) 0.0235(2) Uani 1 1 d .
N1 N 0.5616(4) 0.1577(3) 0.1324(2) 0.0216(7) Uani 1 1 d .
H1N H 0.643(6) 0.168(4) 0.155(3) 0.011(11) Uiso 1 1 d .
N2 N 1.0992(5) 0.8214(3) 0.7253(2) 0.0216(6) Uani 1 1 d .
N3 N 1.3668(5) 1.3275(3) 0.7724(3) 0.0300(8) Uani 1 1 d .
O1 O 0.4266(4) 0.1150(3) -0.0044(2) 0.0282(7) Uani 1 1 d .
O2 O 0.7268(4) 0.4378(2) 0.5423(2) 0.0278(6) Uani 1 1 d .
O3 O 1.2608(5) 0.4043(3) 0.0823(3) 0.0511(10) Uani 1 1 d .
O4 O 0.9834(6) 0.4070(3) -0.1705(3) 0.0488(10) Uani 1 1 d .
O5 O 0.6978(6) 0.4178(3) 0.0774(3) 0.0574(12) Uani 1 1 d .
C1 C 0.8970(5) 0.1283(3) 0.0401(3) 0.0209(7) Uani 1 1 d .
H1 H 0.9225 0.1325 0.1022 0.025 Uiso 1 1 calc R
C2 C 1.0171(5) 0.1201(3) -0.0303(3) 0.0247(8) Uani 1 1 d .
H2 H 1.1368 0.1177 -0.0231 0.030 Uiso 1 1 calc R
C3 C 0.9279(5) 0.1163(3) -0.1123(3) 0.0246(8) Uani 1 1 d .
H3 H 0.9772 0.1112 -0.1698 0.030 Uiso 1 1 calc R
C4 C 0.7507(5) 0.1214(3) -0.0940(3) 0.0216(7) Uani 1 1 d .
H4 H 0.6612 0.1200 -0.1370 0.026 Uiso 1 1 calc R
C5 C 0.7322(5) 0.1289(3) 0.0004(2) 0.0182(7) Uani 1 1 d .
C6 C 0.5606(5) 0.1337(3) 0.0429(3) 0.0195(7) Uani 1 1 d .
C7 C 0.3989(5) 0.1638(3) 0.1786(3) 0.0240(8) Uani 1 1 d .
H7A H 0.3136 0.0968 0.1604 0.029 Uiso 1 1 calc R
H7B H 0.3486 0.2201 0.1605 0.029 Uiso 1 1 calc R
C8 C 0.4302(5) 0.1861(3) 0.2798(3) 0.0243(8) Uani 1 1 d .
H8A H 0.4993 0.1371 0.2963 0.029 Uiso 1 1 calc R
H8B H 0.3163 0.1728 0.3085 0.029 Uiso 1 1 calc R
C9 C 0.5260(6) 0.2981(3) 0.3169(3) 0.0242(8) Uani 1 1 d .
H9A H 0.4490 0.3467 0.3091 0.029 Uiso 1 1 calc R
H9B H 0.6310 0.3152 0.2818 0.029 Uiso 1 1 calc R
C10 C 0.5813(6) 0.3150(3) 0.4161(3) 0.0242(8) Uani 1 1 d .
H10A H 0.4767 0.2989 0.4518 0.029 Uiso 1 1 calc R
H10B H 0.6586 0.2667 0.4245 0.029 Uiso 1 1 calc R
C11 C 0.6763(6) 0.4268(3) 0.4494(3) 0.0240(8) Uani 1 1 d .
H11A H 0.7811 0.4436 0.4140 0.029 Uiso 1 1 calc R
H11B H 0.5990 0.4755 0.4424 0.029 Uiso 1 1 calc R
C12 C 0.9507(5) 0.7145(3) 0.5938(3) 0.0207(7) Uani 1 1 d .
C13 C 0.8572(5) 0.6210(3) 0.5428(3) 0.0229(8) Uani 1 1 d .
H13 H 0.8200 0.6171 0.4823 0.027 Uiso 1 1 calc R
C14 C 0.8206(5) 0.5339(3) 0.5839(3) 0.0233(8) Uani 1 1 d .
C15 C 0.8785(6) 0.5400(3) 0.6730(3) 0.0267(8) Uani 1 1 d .
H15 H 0.8530 0.4794 0.6997 0.032 Uiso 1 1 calc R
C16 C 0.9721(6) 0.6332(3) 0.7222(3) 0.0257(8) Uani 1 1 d .
H16 H 1.0104 0.6367 0.7825 0.031 Uiso 1 1 calc R
C17 C 1.0099(5) 0.7216(3) 0.6831(3) 0.0205(7) Uani 1 1 d .
C18 C 1.1059(5) 0.8891(3) 0.6720(3) 0.0202(7) Uani 1 1 d .
C19 C 1.1803(5) 1.0015(3) 0.6952(3) 0.0208(7) Uani 1 1 d .
C20 C 1.2760(5) 1.0451(3) 0.7763(3) 0.0199(7) Uani 1 1 d .
H20 H 1.2982 1.0001 0.8151 0.024 Uiso 1 1 calc R
C21 C 1.3384(5) 1.1510(3) 0.8012(3) 0.0204(7) Uani 1 1 d .
H21 H 1.4043 1.1774 0.8563 0.024 Uiso 1 1 calc R
C22 C 1.3071(5) 1.2217(3) 0.7467(3) 0.0224(7) Uani 1 1 d .
C23 C 1.2114(6) 1.1783(3) 0.6645(3) 0.0295(9) Uani 1 1 d .
H23 H 1.1892 1.2231 0.6254 0.035 Uiso 1 1 calc R
C24 C 1.1498(6) 1.0708(3) 0.6405(3) 0.0273(9) Uani 1 1 d .
H24 H 1.0850 1.0435 0.5851 0.033 Uiso 1 1 calc R
C25 C 1.3503(8) 1.3978(4) 0.7110(4) 0.0402(12) Uani 1 1 d .
H25A H 1.4108 1.3783 0.6559 0.048 Uiso 1 1 calc R
H25B H 1.4027 1.4700 0.7395 0.048 Uiso 1 1 calc R
H25C H 1.2265 1.3924 0.6961 0.048 Uiso 1 1 calc R
C26 C 1.4719(6) 1.3689(4) 0.8549(3) 0.0346(10) Uani 1 1 d .
H26A H 1.4066 1.3467 0.9056 0.041 Uiso 1 1 calc R
H26B H 1.5002 1.4456 0.8641 0.041 Uiso 1 1 calc R
H26C H 1.5802 1.3424 0.8507 0.041 Uiso 1 1 calc R
C27 C 1.1338(6) 0.3602(4) 0.0423(3) 0.0299(9) Uani 1 1 d .
C28 C 0.9637(6) 0.3598(4) -0.1141(3) 0.0303(9) Uani 1 1 d .
C29 C 0.7884(7) 0.3687(4) 0.0402(4) 0.0358(10) Uani 1 1 d .
Cl1 Cl 0.3167(2) -0.01040(13) 0.41464(14) 0.0653(5) Uani 1 1 d .
Cl2 Cl 0.2387(2) -0.22911(15) 0.32531(14) 0.0675(5) Uani 1 1 d .
C59 C 0.3730(9) -0.1328(5) 0.4025(5) 0.0555(16) Uani 1 1 d .
H59A H 0.4951 -0.1262 0.3834 0.067 Uiso 1 1 calc R
H59B H 0.3678 -0.1549 0.4617 0.067 Uiso 1 1 calc R

loop_
_atom_site_aniso_label
_atom_site_aniso_U_11
_atom_site_aniso_U_22
_atom_site_aniso_U_33
_atom_site_aniso_U_23
_atom_site_aniso_U_13
_atom_site_aniso_U_12
Re1 0.01791(9) 0.01831(9) 0.02425(9) 0.00432(6) 0.00001(6) 0.00111(5)
S1 0.0310(5) 0.0201(4) 0.0183(4) 0.0042(3) -0.0035(4) 0.0022(4)
N1 0.0161(15) 0.0238(16) 0.0230(16) 0.0019(13) -0.0009(12) 0.0019(12)
N2 0.0255(16) 0.0196(15) 0.0181(14) 0.0019(12) -0.0020(12) 0.0025(12)
N3 0.037(2) 0.0187(16) 0.0329(19) 0.0058(14) -0.0064(16) 0.0013(14)
O1 0.0165(13) 0.0431(18) 0.0245(14) 0.0062(13) -0.0013(11) 0.0052(12)
O2 0.0356(17) 0.0213(14) 0.0230(14) 0.0023(11) -0.0038(12) -0.0005(12)
O3 0.0341(19) 0.050(2) 0.057(2) 0.002(2) -0.0085(17) -0.0122(17)
O4 0.056(3) 0.046(2) 0.047(2) 0.0255(19) -0.0011(19) 0.0013(19)
O5 0.047(2) 0.037(2) 0.086(3) -0.005(2) 0.018(2) 0.0190(19)
C1 0.0187(16) 0.0207(17) 0.0228(18) 0.0036(14) -0.0028(14) 0.0034(13)
C2 0.0173(17) 0.0231(19) 0.033(2) 0.0038(16) 0.0005(15) 0.0032(14)
C3 0.0207(18) 0.0243(19) 0.028(2) 0.0026(16) 0.0060(15) 0.0047(15)
C4 0.0175(16) 0.0239(18) 0.0224(18) 0.0014(14) 0.0002(13) 0.0045(14)
C5 0.0171(15) 0.0162(16) 0.0190(16) -0.0009(13) -0.0018(13) 0.0021(12)
C6 0.0157(16) 0.0186(16) 0.0252(18) 0.0077(14) 0.0003(13) 0.0025(13)
C7 0.0187(17) 0.0267(19) 0.0233(18) 0.0005(15) -0.0006(14) 0.0011(15)
C8 0.0225(18) 0.0246(19) 0.0230(18) 0.0016(15) 0.0017(14) 0.0010(15)
C9 0.0266(19) 0.0206(18) 0.0237(18) 0.0014(15) -0.0001(15) 0.0036(15)
C10 0.0266(19) 0.0192(17) 0.0246(19) -0.0002(15) -0.0004(15) 0.0035(15)
C11 0.0261(19) 0.0221(18) 0.0213(18) 0.0002(15) -0.0009(15) 0.0025(15)
C12 0.0226(17) 0.0215(17) 0.0177(16) 0.0026(14) 0.0007(13) 0.0050(14)
C13 0.0249(18) 0.0215(18) 0.0215(18) 0.0032(14) -0.0019(14) 0.0041(15)
C14 0.0252(19) 0.0205(18) 0.0218(18) 0.0001(14) 0.0006(14) 0.0024(15)
C15 0.030(2) 0.026(2) 0.0234(19) 0.0088(16) -0.0001(16) 0.0008(16)
C16 0.029(2) 0.0238(19) 0.0221(18) 0.0058(15) -0.0041(15) 0.0001(16)
C17 0.0192(16) 0.0209(17) 0.0198(17) 0.0007(14) -0.0005(13) 0.0036(14)
C18 0.0190(16) 0.0223(18) 0.0190(16) 0.0030(14) -0.0002(13) 0.0043(14)
C19 0.0222(17) 0.0219(18) 0.0179(16) 0.0044(14) 0.0023(13) 0.0034(14)
C20 0.0187(16) 0.0238(18) 0.0191(16) 0.0074(14) 0.0004(13) 0.0056(14)
C21 0.0173(16) 0.0221(18) 0.0206(17) 0.0025(14) -0.0021(13) 0.0025(13)
C22 0.0231(18) 0.0211(18) 0.0226(18) 0.0038(15) 0.0021(14) 0.0038(14)
C23 0.038(2) 0.025(2) 0.026(2) 0.0093(16) -0.0051(17) 0.0034(17)
C24 0.033(2) 0.0235(19) 0.0232(19) 0.0036(15) -0.0072(16) 0.0011(16)
C25 0.055(3) 0.022(2) 0.043(3) 0.012(2) -0.004(2) 0.000(2)
C26 0.034(2) 0.024(2) 0.039(2) -0.0048(18) -0.0084(19) 0.0013(18)
C27 0.0228(19) 0.028(2) 0.031(2) 0.0003(17) -0.0039(16) -0.0070(16)
C28 0.034(2) 0.026(2) 0.030(2) 0.0110(17) -0.0009(18) 0.0001(17)
C29 0.034(2) 0.023(2) 0.047(3) 0.002(2) 0.002(2) 0.0047(18)
Cl1 0.0626(10) 0.0425(8) 0.0921(13) 0.0218(9) 0.0068(9) 0.0059(7)
Cl2 0.0548(10) 0.0539(9) 0.0861(13) -0.0013(9) 0.0077(9) 0.0060(8)
C59 0.052(4) 0.056(4) 0.060(4) 0.009(3) 0.007(3) 0.019(3)

loop_
_atom_type_symbol
_atom_type_description
_atom_type_scat_dispersion_real
_atom_type_scat_dispersion_imag
_atom_type_scat_source
C C 0.0033 0.0016 'International Tables Vol C Tables 4.2.6.8 and 6.1.1.4'
H H 0.0000 0.0000 'International Tables Vol C Tables 4.2.6.8 and 6.1.1.4'
N N 0.0061 0.0033 'International Tables Vol C Tables 4.2.6.8 and 6.1.1.4'
O O 0.0106 0.0060 'International Tables Vol C Tables 4.2.6.8 and 6.1.1.4'
S S 0.1246 0.1234 'International Tables Vol C Tables 4.2.6.8 and 6.1.1.4'
Cl Cl 0.1484 0.1585 'International Tables Vol C Tables 4.2.6.8 and 6.1.1.4'
Re Re -1.0185 7.2310 'International Tables Vol C Tables 4.2.6.8 and 6.1.1.4'

loop_
_geom_angle_atom_site_label_1
_geom_angle_atom_site_label_2
_geom_angle_atom_site_label_3
_geom_angle
C27 Re1 C29 90.8(2)
C27 Re1 C28 89.9(2)
C29 Re1 C28 89.6(2)
C27 Re1 C1 100.48(17)
C29 Re1 C1 110.31(19)
C28 Re1 C1 157.18(18)
C27 Re1 C5 133.85(17)
C29 Re1 C5 92.92(18)
C28 Re1 C5 136.11(16)
C1 Re1 C5 36.14(13)
C27 Re1 C2 94.79(18)
C29 Re1 C2 146.4(2)
C28 Re1 C2 123.38(19)
C1 Re1 C2 36.14(15)
C5 Re1 C2 60.03(14)
C27 Re1 C4 154.54(18)
C29 Re1 C4 110.77(18)
C28 Re1 C4 103.22(17)
C1 Re1 C4 60.11(14)
C5 Re1 C4 36.03(13)
C2 Re1 C4 59.77(14)
C27 Re1 C3 121.57(18)
C29 Re1 C3 146.75(18)
C28 Re1 C3 97.32(18)
C1 Re1 C3 59.93(15)
C5 Re1 C3 59.98(14)
C2 Re1 C3 35.58(15)
C4 Re1 C3 35.99(14)
C12 S1 C18 89.74(18)
C6 N1 C7 120.5(3)
C6 N1 H1N 117(4)
C7 N1 H1N 123(4)
C18 N2 C17 111.1(3)
C22 N3 C26 120.0(4)
C22 N3 C25 120.4(4)
C26 N3 C25 118.8(4)
C14 O2 C11 116.9(3)
C5 C1 C2 107.7(3)
C5 C1 Re1 72.0(2)
C2 C1 Re1 72.3(2)
C5 C1 H1 126.2
C2 C1 H1 126.2
Re1 C1 H1 121.3
C3 C2 C1 108.3(3)
C3 C2 Re1 72.4(2)
C1 C2 Re1 71.5(2)
C3 C2 H2 125.8
C1 C2 H2 125.8
Re1 C2 H2 121.9
C2 C3 C4 108.2(4)
C2 C3 Re1 72.0(2)
C4 C3 Re1 72.0(2)
C2 C3 H3 125.9
C4 C3 H3 125.9
Re1 C3 H3 121.9
C5 C4 C3 107.7(3)
C5 C4 Re1 71.4(2)
C3 C4 Re1 72.1(2)
C5 C4 H4 126.2
C3 C4 H4 126.2
Re1 C4 H4 122.1
C1 C5 C4 108.1(3)
C1 C5 C6 130.0(3)
C4 C5 C6 121.8(3)
C1 C5 Re1 71.9(2)
C4 C5 Re1 72.5(2)
C6 C5 Re1 122.4(3)
O1 C6 N1 122.7(4)
O1 C6 C5 119.9(4)
N1 C6 C5 117.4(3)
N1 C7 C8 111.1(3)
N1 C7 H7A 109.4
C8 C7 H7A 109.4
N1 C7 H7B 109.4
C8 C7 H7B 109.4
H7A C7 H7B 108.0
C7 C8 C9 113.4(4)
C7 C8 H8A 108.9
C9 C8 H8A 108.9
C7 C8 H8B 108.9
C9 C8 H8B 108.9
H8A C8 H8B 107.7
C8 C9 C10 112.9(3)
C8 C9 H9A 109.0
C10 C9 H9A 109.0
C8 C9 H9B 109.0
C10 C9 H9B 109.0
H9A C9 H9B 107.8
C11 C10 C9 110.8(3)
C11 C10 H10A 109.5
C9 C10 H10A 109.5
C11 C10 H10B 109.5
C9 C10 H10B 109.5
H10A C10 H10B 108.1
O2 C11 C10 108.4(3)
O2 C11 H11A 110.0
C10 C11 H11A 110.0
O2 C11 H11B 110.0
C10 C11 H11B 110.0
H11A C11 H11B 108.4
C13 C12 C17 122.2(4)
C13 C12 S1 128.4(3)
C17 C12 S1 109.4(3)
C14 C13 C12 117.6(4)
C14 C13 H13 121.2
C12 C13 H13 121.2
O2 C14 C13 123.7(4)
O2 C14 C15 115.5(4)
C13 C14 C15 120.8(4)
C16 C15 C14 120.8(4)
C16 C15 H15 119.6
C14 C15 H15 119.6
C15 C16 C17 119.7(4)
C15 C16 H16 120.2
C17 C16 H16 120.2
C16 C17 N2 125.9(3)
C16 C17 C12 119.0(4)
N2 C17 C12 115.0(4)
N2 C18 C19 126.1(3)
N2 C18 S1 114.7(3)
C19 C18 S1 119.2(3)
C24 C19 C20 117.1(4)
C24 C19 C18 121.6(3)
C20 C19 C18 121.2(3)
C21 C20 C19 121.8(4)
C21 C20 H20 119.1
C19 C20 H20 119.1
C20 C21 C22 121.5(3)
C20 C21 H21 119.3
C22 C21 H21 119.3
N3 C22 C21 121.4(4)
N3 C22 C23 121.5(4)
C21 C22 C23 117.1(4)
C24 C23 C22 120.5(4)
C24 C23 H23 119.7
C22 C23 H23 119.7
C23 C24 C19 122.0(4)
C23 C24 H24 119.0
C19 C24 H24 119.0
N3 C25 H25A 109.5
N3 C25 H25B 109.5
H25A C25 H25B 109.5
N3 C25 H25C 109.5
H25A C25 H25C 109.5
H25B C25 H25C 109.5
N3 C26 H26A 109.5
N3 C26 H26B 109.5
H26A C26 H26B 109.5
N3 C26 H26C 109.5
H26A C26 H26C 109.5
H26B C26 H26C 109.5
O3 C27 Re1 175.2(5)
O4 C28 Re1 178.1(4)
O5 C29 Re1 175.4(5)
Cl2 C59 Cl1 113.5(4)
Cl2 C59 H59A 108.9
Cl1 C59 H59A 108.9
Cl2 C59 H59B 108.9
Cl1 C59 H59B 108.9
H59A C59 H59B 107.7

loop_
_geom_bond_atom_site_label_1
_geom_bond_atom_site_label_2
_geom_bond_distance
Re1 C27 1.915(4)
Re1 C29 1.919(5)
Re1 C28 1.924(4)
Re1 C1 2.294(4)
Re1 C5 2.296(4)
Re1 C2 2.305(4)
Re1 C4 2.310(4)
Re1 C3 2.311(4)
S1 C12 1.729(4)
S1 C18 1.768(4)
N1 C6 1.334(5)
N1 C7 1.464(5)
N1 H1N 0.70(5)
N2 C18 1.305(5)
N2 C17 1.401(5)
N3 C22 1.369(5)
N3 C26 1.448(6)
N3 C25 1.454(6)
O1 C6 1.224(4)
O2 C14 1.372(5)
O2 C11 1.433(5)
O3 C27 1.152(5)
O4 C28 1.140(6)
O5 C29 1.141(6)
C1 C5 1.424(5)
C1 C2 1.427(6)
C1 H1 0.9500
C2 C3 1.411(6)
C2 H2 0.9500
C3 C4 1.428(5)
C3 H3 0.9500
C4 C5 1.424(5)
C4 H4 0.9500
C5 C6 1.498(5)
C7 C8 1.517(6)
C7 H7A 0.9900
C7 H7B 0.9900
C8 C9 1.523(6)
C8 H8A 0.9900
C8 H8B 0.9900
C9 C10 1.525(6)
C9 H9A 0.9900
C9 H9B 0.9900
C10 C11 1.510(5)
C10 H10A 0.9900
C10 H10B 0.9900
C11 H11A 0.9900
C11 H11B 0.9900
C12 C13 1.395(5)
C12 C17 1.408(5)
C13 C14 1.389(6)
C13 H13 0.9500
C14 C15 1.404(6)
C15 C16 1.383(6)
C15 H15 0.9500
C16 C17 1.387(6)
C16 H16 0.9500
C18 C19 1.463(5)
C19 C24 1.398(6)
C19 C20 1.400(5)
C20 C21 1.371(5)
C20 H20 0.9500
C21 C22 1.411(5)
C21 H21 0.9500
C22 C23 1.414(6)
C23 C24 1.388(6)
C23 H23 0.9500
C24 H24 0.9500
C25 H25A 0.9800
C25 H25B 0.9800
C25 H25C 0.9800
C26 H26A 0.9800
C26 H26B 0.9800
C26 H26C 0.9800
Cl1 C59 1.746(7)
Cl2 C59 1.733(7)
C59 H59A 0.9900
C59 H59B 0.9900

loop_
_geom_torsion_atom_site_label_1
_geom_torsion_atom_site_label_2
_geom_torsion_atom_site_label_3
_geom_torsion_atom_site_label_4
_geom_torsion
C27 Re1 C1 C5 160.3(2)
C29 Re1 C1 C5 65.5(3)
C28 Re1 C1 C5 -84.1(5)
C2 Re1 C1 C5 -116.0(3)
C4 Re1 C1 C5 -37.4(2)
C3 Re1 C1 C5 -79.2(2)
C27 Re1 C1 C2 -83.7(3)
C29 Re1 C1 C2 -178.5(3)
C28 Re1 C1 C2 31.9(5)
C5 Re1 C1 C2 116.0(3)
C4 Re1 C1 C2 78.6(2)
C3 Re1 C1 C2 36.8(2)
C5 C1 C2 C3 0.3(5)
Re1 C1 C2 C3 -63.5(3)
C5 C1 C2 Re1 63.8(3)
C27 Re1 C2 C3 -141.8(3)
C29 Re1 C2 C3 119.5(4)
C28 Re1 C2 C3 -48.8(3)
C1 Re1 C2 C3 117.0(3)
C5 Re1 C2 C3 79.3(2)
C4 Re1 C2 C3 37.4(2)
C27 Re1 C2 C1 101.2(3)
C29 Re1 C2 C1 2.6(4)
C28 Re1 C2 C1 -165.8(2)
C5 Re1 C2 C1 -37.7(2)
C4 Re1 C2 C1 -79.6(2)
C3 Re1 C2 C1 -117.0(3)
C1 C2 C3 C4 -0.3(5)
Re1 C2 C3 C4 -63.3(3)
C1 C2 C3 Re1 62.9(3)
C27 Re1 C3 C2 46.3(3)
C29 Re1 C3 C2 -118.7(4)
C28 Re1 C3 C2 140.7(3)
C1 Re1 C3 C2 -37.4(2)
C5 Re1 C3 C2 -79.4(3)
C4 Re1 C3 C2 -116.9(4)
C27 Re1 C3 C4 163.2(3)
C29 Re1 C3 C4 -1.8(5)
C28 Re1 C3 C4 -102.4(3)
C1 Re1 C3 C4 79.5(3)
C5 Re1 C3 C4 37.5(2)
C2 Re1 C3 C4 116.9(4)
C2 C3 C4 C5 0.3(5)
Re1 C3 C4 C5 -63.0(3)
C2 C3 C4 Re1 63.3(3)
C27 Re1 C4 C5 81.5(5)
C29 Re1 C4 C5 -64.6(3)
C28 Re1 C4 C5 -159.3(2)
C1 Re1 C4 C5 37.5(2)
C2 Re1 C4 C5 79.5(2)
C3 Re1 C4 C5 116.4(3)
C27 Re1 C4 C3 -35.0(5)
C29 Re1 C4 C3 178.9(3)
C28 Re1 C4 C3 84.2(3)
C1 Re1 C4 C3 -78.9(3)
C5 Re1 C4 C3 -116.4(3)
C2 Re1 C4 C3 -36.9(2)
C2 C1 C5 C4 -0.1(4)
Re1 C1 C5 C4 63.9(3)
C2 C1 C5 C6 178.5(4)
Re1 C1 C5 C6 -117.5(4)
C2 C1 C5 Re1 -64.0(3)
C3 C4 C5 C1 -0.1(4)
Re1 C4 C5 C1 -63.5(3)
C3 C4 C5 C6 -178.8(3)
Re1 C4 C5 C6 117.8(3)
C3 C4 C5 Re1 63.4(3)
C27 Re1 C5 C1 -27.4(3)
C29 Re1 C5 C1 -121.3(3)
C28 Re1 C5 C1 146.2(3)
C2 Re1 C5 C1 37.7(2)
C4 Re1 C5 C1 116.5(3)
C3 Re1 C5 C1 79.0(2)
C27 Re1 C5 C4 -143.9(3)
C29 Re1 C5 C4 122.2(3)
C28 Re1 C5 C4 29.7(4)
C1 Re1 C5 C4 -116.5(3)
C2 Re1 C5 C4 -78.7(2)
C3 Re1 C5 C4 -37.4(2)
C27 Re1 C5 C6 99.0(3)
C29 Re1 C5 C6 5.2(3)
C28 Re1 C5 C6 -87.4(4)
C1 Re1 C5 C6 126.4(4)
C2 Re1 C5 C6 164.2(3)
C4 Re1 C5 C6 -117.1(4)
C3 Re1 C5 C6 -154.5(3)
C7 N1 C6 O1 -0.7(6)
C7 N1 C6 C5 180.0(3)
C1 C5 C6 O1 -167.1(4)
C4 C5 C6 O1 11.3(6)
Re1 C5 C6 O1 99.9(4)
C1 C5 C6 N1 12.2(6)
C4 C5 C6 N1 -169.4(4)
Re1 C5 C6 N1 -80.8(4)
C6 N1 C7 C8 176.8(4)
N1 C7 C8 C9 72.3(5)
C7 C8 C9 C10 -171.2(4)
C8 C9 C10 C11 179.7(4)
C14 O2 C11 C10 177.8(4)
C9 C10 C11 O2 -179.4(3)
C18 S1 C12 C13 178.1(4)
C18 S1 C12 C17 -0.5(3)
C17 C12 C13 C14 1.1(6)
S1 C12 C13 C14 -177.3(3)
C11 O2 C14 C13 4.8(6)
C11 O2 C14 C15 -175.7(4)
C12 C13 C14 O2 178.5(4)
C12 C13 C14 C15 -1.0(6)
O2 C14 C15 C16 -179.0(4)
C13 C14 C15 C16 0.5(7)
C14 C15 C16 C17 -0.2(7)
C15 C16 C17 N2 178.3(4)
C15 C16 C17 C12 0.4(6)
C18 N2 C17 C16 -176.7(4)
C18 N2 C17 C12 1.3(5)
C13 C12 C17 C16 -0.8(6)
S1 C12 C17 C16 177.8(3)
C13 C12 C17 N2 -179.0(4)
S1 C12 C17 N2 -0.3(4)
C17 N2 C18 C19 176.4(4)
C17 N2 C18 S1 -1.7(4)
C12 S1 C18 N2 1.3(3)
C12 S1 C18 C19 -176.9(3)
N2 C18 C19 C24 -166.6(4)
S1 C18 C19 C24 11.4(6)
N2 C18 C19 C20 9.3(6)
S1 C18 C19 C20 -172.7(3)
C24 C19 C20 C21 -0.4(6)
C18 C19 C20 C21 -176.5(4)
C19 C20 C21 C22 0.9(6)
C26 N3 C22 C21 3.1(7)
C25 N3 C22 C21 173.0(4)
C26 N3 C22 C23 -176.8(4)
C25 N3 C22 C23 -7.0(7)
C20 C21 C22 N3 178.8(4)
C20 C21 C22 C23 -1.3(6)
N3 C22 C23 C24 -179.0(4)
C21 C22 C23 C24 1.1(7)
C22 C23 C24 C19 -0.5(7)
C20 C19 C24 C23 0.2(7)
C18 C19 C24 C23 176.2(4)
C29 Re1 C27 O3 129(5)
C28 Re1 C27 O3 -141(5)
C1 Re1 C27 O3 18(5)
C5 Re1 C27 O3 34(6)
C2 Re1 C27 O3 -18(5)
C4 Re1 C27 O3 -20(6)
C3 Re1 C27 O3 -43(6)
C27 Re1 C28 O4 152(15)
C29 Re1 C28 O4 -117(15)
C1 Re1 C28 O4 34(15)
C5 Re1 C28 O4 -23(15)
C2 Re1 C28 O4 56(15)
C4 Re1 C28 O4 -6(15)
C3 Re1 C28 O4 30(15)
C27 Re1 C29 O5 -140(7)
C28 Re1 C29 O5 130(7)
C1 Re1 C29 O5 -39(7)
C5 Re1 C29 O5 -6(7)
C2 Re1 C29 O5 -41(7)
C4 Re1 C29 O5 26(7)
C3 Re1 C29 O5 27(7)
